data_1555681
loop_
_publ_author_name
'Bender, Trandon A.'
'Dabrowski, Jennifer A.'
'Zhong, Hongyu'
'Gagn\'e, Michel R'

_publ_section_title
;
 Diastereoselective B(C6F5)3-Catalyzed Reductive Carbocyclization of
 Unsaturated Carbohydrates.
;
_journal_issue 16
_journal_name_full 'Organic letters'
_journal_page_first 4120
_journal_page_last 4123
_journal_paper_doi 10.1021/acs.orglett.6b02050
_journal_volume 18
_journal_year 2016
_chemical_absolute_configuration syn
_chemical_formula_moiety 'C27 H23 Br N2 O8, 0.5(C H Cl3)'
_chemical_formula_sum 'C27.5 H23.5 Br Cl1.5 N2 O8'
_chemical_formula_weight 643.07
_space_group_crystal_system triclinic
_space_group_IT_number 1
_space_group_name_Hall 'P 1'
_space_group_name_H-M_alt 'P 1'
_atom_sites_solution_hydrogens geom
_audit_creation_date 2015-12-17
_audit_creation_method
;
Olex2 1.2
(compiled 2015.09.30 svn.r3233 for OlexSys, GUI svn.r5103)
;
_cell_angle_alpha 73.497(2)
_cell_angle_beta 87.912(2)
_cell_angle_gamma 72.630(2)
_cell_formula_units_Z 2
_cell_length_a 9.4486(3)
_cell_length_b 11.0765(3)
_cell_length_c 16.0570(5)
_cell_measurement_reflns_used 8115
_cell_measurement_temperature 100(2)
_cell_measurement_theta_max 66.65
_cell_measurement_theta_min 4.37
_cell_volume 1535.63(8)
_computing_molecular_graphics 'Olex2 (Dolomanov et al., 2009)'
_computing_publication_material 'Olex2 (Dolomanov et al., 2009)'
_computing_structure_refinement 'ShelXL (Sheldrick, 2015)'
_computing_structure_solution 'ShelXT (Sheldrick, 2015)'
_diffrn_ambient_temperature 100.15
_diffrn_measured_fraction_theta_full 0.966
_diffrn_measured_fraction_theta_max 0.966
_diffrn_measurement_device_type 'Bruker APEX-II CCD'
_diffrn_measurement_method '\f and \w scans'
_diffrn_radiation_type CuK\a
_diffrn_radiation_wavelength 1.54178
_diffrn_reflns_av_R_equivalents 0.0458
_diffrn_reflns_av_unetI/netI 0.0545
_diffrn_reflns_Laue_measured_fraction_full 0.966
_diffrn_reflns_Laue_measured_fraction_max 0.966
_diffrn_reflns_limit_h_max 11
_diffrn_reflns_limit_h_min -11
_diffrn_reflns_limit_k_max 13
_diffrn_reflns_limit_k_min -13
_diffrn_reflns_limit_l_max 19
_diffrn_reflns_limit_l_min -19
_diffrn_reflns_number 24104
_diffrn_reflns_point_group_measured_fraction_full 0.909
_diffrn_reflns_point_group_measured_fraction_max 0.909
_diffrn_reflns_theta_full 66.797
_diffrn_reflns_theta_max 66.797
_diffrn_reflns_theta_min 4.365
_diffrn_standards_number 0
_exptl_absorpt_coefficient_mu 3.442
_exptl_absorpt_correction_T_max 0.7430
_exptl_absorpt_correction_T_min 0.3576
_exptl_absorpt_correction_type numerical
_exptl_absorpt_process_details
;
SADABS-2014/5 (Bruker,2014/5) was used for absorption correction.
wR2(int) was 0.0786 before and 0.0606 after correction.
The Ratio of minimum to maximum transmission is 0.4813.
The \l/2 correction factor is 0.00150.
;
_exptl_crystal_colour colourless
_exptl_crystal_colour_primary colourless
_exptl_crystal_density_diffrn 1.391
_exptl_crystal_description block
_exptl_crystal_F_000 654
_exptl_crystal_recrystallization_method 'Slow diffusion of pentanes and chloroform at -24 degrees celsius over 1 week'
_exptl_crystal_size_max 0.411
_exptl_crystal_size_mid 0.14
_exptl_crystal_size_min 0.101
_refine_diff_density_max 1.000
_refine_diff_density_min -0.516
_refine_diff_density_rms 0.061
_refine_ls_abs_structure_details
;
 Flack x determined using 3354 quotients [(I+)-(I-)]/[(I+)+(I-)]
 (Parsons, Flack and Wagner, Acta Cryst. B69 (2013) 249-259).
;
_refine_ls_abs_structure_Flack 0.034(9)
_refine_ls_extinction_method none
_refine_ls_goodness_of_fit_ref 1.034
_refine_ls_hydrogen_treatment constr
_refine_ls_matrix_type full
_refine_ls_number_parameters 723
_refine_ls_number_reflns 9926
_refine_ls_number_restraints 3
_refine_ls_restrained_S_all 1.034
_refine_ls_R_factor_all 0.0549
_refine_ls_R_factor_gt 0.0462
_refine_ls_shift/su_max 0.000
_refine_ls_shift/su_mean 0.000
_refine_ls_structure_factor_coef Fsqd
_refine_ls_weighting_details 'w=1/[\s^2^(Fo^2^)+(0.0705P)^2^+0.0476P] where P=(Fo^2^+2Fc^2^)/3'
_refine_ls_weighting_scheme calc
_refine_ls_wR_factor_gt 0.1161
_refine_ls_wR_factor_ref 0.1215
_reflns_Friedel_coverage 0.882
_reflns_Friedel_fraction_full 0.852
_reflns_Friedel_fraction_max 0.852
_reflns_number_gt 8400
_reflns_number_total 9926
_reflns_threshold_expression 'I > 2\s(I)'
_cod_data_source_file ol6b02050_si_003.cif
_cod_data_source_block x1511011
_cod_original_formula_sum 'C27.50 H23.50 Br Cl1.50 N2 O8'
_cod_database_code 1555681
_shelx_space_group_comment
;
The symmetry employed for this shelxl refinement is uniquely defined
by the following loop, which should always be used as a source of
symmetry information in preference to the above space-group names.
They are only intended as comments.
;
_shelx_estimated_absorpt_t_max 0.723
_shelx_estimated_absorpt_t_min 0.332
_olex2_refinement_description
;
1. Fixed Uiso
 At 1.2 times of:
  All C(H) groups, All C(H,H) groups
 At 1.5 times of:
  All C(H,H,H) groups
2.a Ternary CH refined with riding coordinates:
 C4A(H4A), C2A(H2A), C5A(H5A), C6A(H6A), C6(H6), C2(H2), C4(H4), C5(H5),
 C28(H28)
2.b Secondary CH2 refined with riding coordinates:
 C1A(H1AA,H1AB), C7A(H7AA,H7AB), C1(H1A,H1B), C7(H7A,H7B)
2.c Aromatic/amide H refined with riding coordinates:
 C13A(H13A), C12A(H12A), C10A(H10A), C9A(H9A), C20A(H20A), C19A(H19A),
 C17A(H17A), C16A(H16A), C23A(H23A), C24A(H24A), C26A(H26A), C27A(H27A),
 C13(H13), C12(H12), C10(H10), C9(H9), C20(H20), C19(H19), C17(H17), C16(H16),
 C23(H23), C24(H24), C26(H26), C27(H27)
2.d Idealised Me refined as rotating group:
 C3A(H3AA,H3AB,H3AC), C3(H3A,H3B,H3C)
;
_shelx_shelxl_version_number 2014/7
_olex2_submission_special_instructions 'No special instructions were received'

loop_
_space_group_symop_operation_xyz
'x, y, z'

loop_
_atom_site_label
_atom_site_type_symbol
_atom_site_fract_x
_atom_site_fract_y
_atom_site_fract_z
_atom_site_U_iso_or_equiv
_atom_site_adp_type
_atom_site_occupancy
_atom_site_site_symmetry_order
_atom_site_calc_flag
_atom_site_refinement_flags_posn
Br1A Br 0.47758(11) 0.46732(8) 0.07776(5) 0.0707(3) Uani 1 1 d .
O1A O 0.8905(5) 1.0483(5) 0.1895(4) 0.0493(12) Uani 1 1 d .
O2A O 1.1311(6) 0.9395(6) 0.2300(5) 0.076(2) Uani 1 1 d .
O3A O 1.0228(7) 1.6341(5) 0.1525(4) 0.0648(16) Uani 1 1 d .
O4A O 1.2199(5) 1.5315(5) 0.2374(4) 0.0535(13) Uani 1 1 d .
O5A O 0.7149(4) 0.7847(4) 0.2518(3) 0.0368(10) Uani 1 1 d .
O6A O 0.9206(5) 0.6868(4) 0.3415(3) 0.0401(11) Uani 1 1 d .
O7A O 0.5433(5) 0.2080(5) 0.3407(4) 0.0648(17) Uani 1 1 d .
O8A O 0.7668(6) 0.0986(5) 0.3873(4) 0.0579(14) Uani 1 1 d .
N1A N 1.1109(7) 1.5346(6) 0.1965(4) 0.0464(14) Uani 1 1 d .
N2A N 0.6688(6) 0.2013(5) 0.3582(4) 0.0418(13) Uani 1 1 d .
C4A C 0.8086(9) 0.9475(8) 0.0938(5) 0.0526(19) Uani 1 1 d .
H4A H 0.8032 0.8604 0.0899 0.063 Uiso 1 1 calc R
C2A C 0.6477(10) 1.0379(8) 0.0880(6) 0.062(2) Uani 1 1 d .
H2A H 0.6521 1.1307 0.0685 0.074 Uiso 1 1 calc R
C1A C 0.5452(10) 1.0248(9) 0.0206(6) 0.069(3) Uani 1 1 d .
H1AA H 0.4452 1.0870 0.0207 0.083 Uiso 1 1 calc R
H1AB H 0.5832 1.0528 -0.0378 0.083 Uiso 1 1 calc R
C3A C 0.9055(13) 0.9949(11) 0.0216(6) 0.079(3) Uani 1 1 d .
H3AA H 0.8709 0.9891 -0.0335 0.118 Uiso 1 1 calc GR
H3AB H 1.0088 0.9394 0.0356 0.118 Uiso 1 1 calc GR
H3AC H 0.8990 1.0868 0.0163 0.118 Uiso 1 1 calc GR
C13A C 0.4103(9) 0.8547(9) 0.0776(6) 0.064(2) Uani 1 1 d .
H13A H 0.3385 0.9187 0.0983 0.076 Uiso 1 1 calc R
C12A C 0.3939(10) 0.7281(9) 0.0921(6) 0.062(2) Uani 1 1 d .
H12A H 0.3118 0.7062 0.1215 0.075 Uiso 1 1 calc R
C11A C 0.4992(10) 0.6387(9) 0.0627(5) 0.056(2) Uani 1 1 d .
C5A C 0.8641(8) 0.9260(8) 0.1853(5) 0.0467(18) Uani 1 1 d .
H5A H 0.9537 0.8471 0.2048 0.056 Uiso 1 1 calc R
C22A C 0.7742(7) 0.5570(6) 0.3171(4) 0.0313(13) Uani 1 1 d .
C6A C 0.7318(7) 0.9140(7) 0.2412(5) 0.0421(16) Uani 1 1 d .
H6A H 0.7410 0.9318 0.2981 0.051 Uiso 1 1 calc R
C8A C 0.5291(10) 0.8879(9) 0.0339(6) 0.063(3) Uani 1 1 d .
C7A C 0.5955(8) 1.0135(7) 0.1842(6) 0.057(2) Uani 1 1 d .
H7AA H 0.5647 1.0969 0.2006 0.068 Uiso 1 1 calc R
H7AB H 0.5109 0.9767 0.1905 0.068 Uiso 1 1 calc R
C10A C 0.6191(10) 0.6678(9) 0.0181(5) 0.061(2) Uani 1 1 d .
H10A H 0.6901 0.6031 -0.0023 0.073 Uiso 1 1 calc R
C9A C 0.6330(10) 0.7927(9) 0.0041(5) 0.059(2) Uani 1 1 d .
H9A H 0.7146 0.8138 -0.0262 0.070 Uiso 1 1 calc R
C14A C 1.0286(7) 1.0417(7) 0.2126(5) 0.0479(18) Uani 1 1 d .
C15A C 1.0448(7) 1.1699(7) 0.2100(4) 0.0386(15) Uani 1 1 d .
C20A C 1.1737(7) 1.1736(7) 0.2475(5) 0.0456(17) Uani 1 1 d .
H20A H 1.2472 1.0935 0.2759 0.055 Uiso 1 1 calc R
C19A C 1.1954(7) 1.2936(7) 0.2433(5) 0.0467(17) Uani 1 1 d .
H19A H 1.2820 1.2968 0.2698 0.056 Uiso 1 1 calc R
C18A C 1.0901(7) 1.4063(6) 0.2006(4) 0.0360(14) Uani 1 1 d .
C17A C 0.9589(7) 1.4064(7) 0.1632(4) 0.0390(15) Uani 1 1 d .
H17A H 0.8868 1.4872 0.1345 0.047 Uiso 1 1 calc R
C16A C 0.9364(7) 1.2897(7) 0.1685(4) 0.0399(15) Uani 1 1 d .
H16A H 0.8470 1.2883 0.1442 0.048 Uiso 1 1 calc R
C21A C 0.8154(7) 0.6802(6) 0.3056(4) 0.0364(14) Uani 1 1 d .
C23A C 0.8737(6) 0.4375(6) 0.3663(4) 0.0338(13) Uani 1 1 d .
H23A H 0.9638 0.4374 0.3908 0.041 Uiso 1 1 calc R
C24A C 0.8412(6) 0.3206(6) 0.3793(4) 0.0336(13) Uani 1 1 d .
H24A H 0.9088 0.2390 0.4110 0.040 Uiso 1 1 calc R
C25A C 0.7068(7) 0.3257(6) 0.3445(4) 0.0344(14) Uani 1 1 d .
C26A C 0.6056(6) 0.4425(6) 0.2965(4) 0.0305(13) Uani 1 1 d .
H26A H 0.5137 0.4424 0.2743 0.037 Uiso 1 1 calc R
C27A C 0.6410(7) 0.5573(6) 0.2820(4) 0.0348(14) Uani 1 1 d .
H27A H 0.5747 0.6378 0.2478 0.042 Uiso 1 1 calc R
Br1 Br 0.45371(7) -0.63203(7) 0.83760(5) 0.0503(2) Uani 1 1 d .
O1 O 0.3871(5) 0.2287(5) 0.5556(3) 0.0481(12) Uani 1 1 d .
O2 O 0.1730(6) 0.3431(6) 0.4797(4) 0.074(2) Uani 1 1 d .
O3 O 0.6375(5) 0.7685(5) 0.4406(3) 0.0441(11) Uani 1 1 d .
O4 O 0.4308(5) 0.8872(5) 0.3681(4) 0.0479(12) Uani 1 1 d .
O5 O 0.3352(5) -0.0861(4) 0.5556(3) 0.0387(10) Uani 1 1 d .
O6 O 0.1356(5) 0.0352(5) 0.4626(3) 0.0435(11) Uani 1 1 d .
O7 O 0.0846(7) -0.6207(6) 0.6757(4) 0.0734(19) Uani 1 1 d .
O8 O -0.1120(5) -0.5195(5) 0.5910(4) 0.0531(13) Uani 1 1 d .
N1 N 0.5104(6) 0.7830(6) 0.4135(4) 0.0383(13) Uani 1 1 d .
N2 N 0.0060(6) -0.5233(6) 0.6229(4) 0.0425(13) Uani 1 1 d .
C22 C 0.1489(6) -0.1841(6) 0.5479(4) 0.0329(13) Uani 1 1 d .
C1 C 0.6711(9) -0.1381(7) 0.7237(6) 0.055(2) Uani 1 1 d .
H1A H 0.7721 -0.1653 0.7025 0.065 Uiso 1 1 calc R
H1B H 0.6799 -0.1114 0.7767 0.065 Uiso 1 1 calc R
C6 C 0.4008(7) 0.0220(7) 0.5318(5) 0.0390(16) Uani 1 1 d .
H6 H 0.3876 0.0690 0.4681 0.047 Uiso 1 1 calc R
C2 C 0.5754(8) -0.0178(7) 0.6541(5) 0.0494(19) Uani 1 1 d .
H2 H 0.6230 0.0539 0.6460 0.059 Uiso 1 1 calc R
C3 C 0.3923(10) 0.1152(8) 0.7413(6) 0.061(2) Uani 1 1 d .
H3A H 0.4329 0.1895 0.7197 0.092 Uiso 1 1 calc GR
H3B H 0.4440 0.0579 0.7968 0.092 Uiso 1 1 calc GR
H3C H 0.2861 0.1488 0.7499 0.092 Uiso 1 1 calc GR
C4 C 0.4135(7) 0.0382(7) 0.6766(5) 0.0427(16) Uani 1 1 d .
H4 H 0.3737 -0.0381 0.7013 0.051 Uiso 1 1 calc R
C7 C 0.5640(7) -0.0396(8) 0.5636(5) 0.0495(18) Uani 1 1 d .
H7A H 0.6272 0.0034 0.5226 0.059 Uiso 1 1 calc R
H7B H 0.5966 -0.1351 0.5684 0.059 Uiso 1 1 calc R
C8 C 0.6132(8) -0.2557(7) 0.7482(5) 0.0489(19) Uani 1 1 d .
C13 C 0.6623(7) -0.3565(7) 0.7093(5) 0.0449(17) Uani 1 1 d .
H13 H 0.7307 -0.3488 0.6647 0.054 Uiso 1 1 calc R
C5 C 0.3353(8) 0.1141(7) 0.5876(5) 0.0444(17) Uani 1 1 d .
H5 H 0.2247 0.1372 0.5889 0.053 Uiso 1 1 calc R
C12 C 0.6150(7) -0.4687(7) 0.7330(5) 0.0452(16) Uani 1 1 d .
H12 H 0.6496 -0.5369 0.7055 0.054 Uiso 1 1 calc R
C11 C 0.5157(8) -0.4768(7) 0.7982(4) 0.0431(17) Uani 1 1 d .
C10 C 0.4609(9) -0.3772(8) 0.8372(5) 0.0512(18) Uani 1 1 d .
H10 H 0.3914 -0.3853 0.8811 0.061 Uiso 1 1 calc R
C9 C 0.5069(10) -0.2671(8) 0.8125(5) 0.055(2) Uani 1 1 d .
H9 H 0.4675 -0.1977 0.8384 0.066 Uiso 1 1 calc R
C14 C 0.2944(7) 0.3374(7) 0.5032(4) 0.0386(15) Uani 1 1 d .
C15 C 0.3552(6) 0.4512(6) 0.4791(4) 0.0339(14) Uani 1 1 d .
C20 C 0.2738(6) 0.5678(6) 0.4203(4) 0.0333(13) Uani 1 1 d .
H20 H 0.1823 0.5722 0.3951 0.040 Uiso 1 1 calc R
C19 C 0.3230(6) 0.6773(6) 0.3976(4) 0.0361(14) Uani 1 1 d .
H19 H 0.2670 0.7570 0.3571 0.043 Uiso 1 1 calc R
C18 C 0.4576(6) 0.6673(6) 0.4359(4) 0.0324(13) Uani 1 1 d .
C17 C 0.5439(7) 0.5525(7) 0.4935(4) 0.0369(14) Uani 1 1 d .
H17 H 0.6359 0.5487 0.5178 0.044 Uiso 1 1 calc R
C16 C 0.4934(7) 0.4436(7) 0.5149(4) 0.0373(14) Uani 1 1 d .
H16 H 0.5515 0.3631 0.5539 0.045 Uiso 1 1 calc R
C21 C 0.2006(7) -0.0646(7) 0.5165(4) 0.0346(14) Uani 1 1 d .
C23 C 0.0183(7) -0.1838(7) 0.5086(4) 0.0373(15) Uani 1 1 d .
H23 H -0.0366 -0.1079 0.4647 0.045 Uiso 1 1 calc R
C24 C -0.0296(6) -0.2939(7) 0.5339(4) 0.0345(14) Uani 1 1 d .
H24 H -0.1181 -0.2947 0.5081 0.041 Uiso 1 1 calc R
C25 C 0.0529(7) -0.4032(7) 0.5975(4) 0.0374(14) Uani 1 1 d .
C26 C 0.1794(7) -0.4041(6) 0.6387(4) 0.0349(14) Uani 1 1 d .
H26 H 0.2323 -0.4792 0.6838 0.042 Uiso 1 1 calc R
C27 C 0.2272(7) -0.2935(7) 0.6129(4) 0.0374(15) Uani 1 1 d .
H27 H 0.3144 -0.2926 0.6400 0.045 Uiso 1 1 calc R
Cl1 Cl -0.2194(2) 0.1679(2) 0.76403(13) 0.0584(5) Uani 1 1 d .
Cl2 Cl 0.0525(3) -0.0284(3) 0.7506(3) 0.1167(13) Uani 1 1 d .
Cl3 Cl -0.1171(3) 0.1479(4) 0.59698(18) 0.0980(9) Uani 1 1 d .
C28 C -0.0651(8) 0.1317(8) 0.7016(6) 0.058(2) Uani 1 1 d .
H28 H -0.0087 0.1957 0.6998 0.070 Uiso 1 1 calc R

loop_
_atom_site_aniso_label
_atom_site_aniso_U_11
_atom_site_aniso_U_22
_atom_site_aniso_U_33
_atom_site_aniso_U_23
_atom_site_aniso_U_13
_atom_site_aniso_U_12
Br1A 0.1159(8) 0.0511(6) 0.0527(5) -0.0005(4) -0.0258(5) -0.0465(5)
O1A 0.045(3) 0.027(3) 0.076(3) -0.002(2) -0.022(2) -0.020(2)
O2A 0.064(4) 0.038(4) 0.127(5) -0.013(4) -0.041(4) -0.022(3)
O3A 0.080(4) 0.022(3) 0.090(4) -0.008(3) -0.037(3) -0.015(3)
O4A 0.053(3) 0.042(3) 0.075(3) -0.018(3) -0.017(3) -0.024(2)
O5A 0.033(2) 0.023(2) 0.052(2) 0.002(2) -0.0195(19) -0.0154(18)
O6A 0.038(2) 0.028(3) 0.052(2) 0.003(2) -0.020(2) -0.0168(19)
O7A 0.043(3) 0.040(3) 0.108(4) 0.003(3) -0.030(3) -0.027(2)
O8A 0.047(3) 0.024(3) 0.092(4) 0.005(3) -0.021(3) -0.012(2)
N1A 0.051(3) 0.033(4) 0.057(3) -0.010(3) -0.012(3) -0.015(3)
N2A 0.041(3) 0.020(3) 0.059(3) 0.002(3) -0.018(3) -0.011(2)
C4A 0.068(5) 0.029(4) 0.060(4) 0.006(3) -0.021(4) -0.028(4)
C2A 0.081(6) 0.029(4) 0.078(5) 0.014(4) -0.036(5) -0.042(4)
C1A 0.072(5) 0.049(5) 0.077(6) 0.020(4) -0.042(5) -0.034(4)
C3A 0.119(8) 0.071(7) 0.052(4) 0.012(5) -0.015(5) -0.062(6)
C13A 0.058(4) 0.046(5) 0.084(6) -0.001(4) -0.041(4) -0.023(4)
C12A 0.061(5) 0.050(6) 0.067(5) 0.017(4) -0.034(4) -0.032(4)
C11A 0.074(5) 0.045(5) 0.052(4) -0.001(4) -0.031(4) -0.028(4)
C5A 0.053(4) 0.032(4) 0.057(4) 0.002(3) -0.018(3) -0.025(3)
C22A 0.036(3) 0.022(3) 0.036(3) -0.001(3) -0.009(2) -0.014(3)
C6A 0.044(3) 0.023(4) 0.060(4) 0.002(3) -0.020(3) -0.021(3)
C8A 0.074(5) 0.041(5) 0.068(5) 0.021(4) -0.038(4) -0.036(4)
C7A 0.045(4) 0.022(4) 0.096(6) 0.008(4) -0.037(4) -0.018(3)
C10A 0.067(5) 0.063(6) 0.052(4) -0.010(4) -0.025(4) -0.022(4)
C9A 0.070(5) 0.061(6) 0.052(4) -0.001(4) -0.013(4) -0.042(5)
C14A 0.031(3) 0.026(4) 0.076(5) 0.001(4) -0.023(3) -0.005(3)
C15A 0.031(3) 0.028(4) 0.049(4) 0.005(3) -0.016(3) -0.010(3)
C20A 0.032(3) 0.038(4) 0.062(4) -0.005(4) -0.019(3) -0.009(3)
C19A 0.038(3) 0.036(4) 0.068(4) -0.010(4) -0.022(3) -0.016(3)
C18A 0.040(3) 0.023(4) 0.046(3) -0.002(3) -0.009(3) -0.016(3)
C17A 0.044(3) 0.026(4) 0.044(3) 0.002(3) -0.014(3) -0.015(3)
C16A 0.031(3) 0.037(4) 0.049(4) -0.002(3) -0.015(3) -0.014(3)
C21A 0.038(3) 0.025(4) 0.042(3) -0.001(3) -0.015(3) -0.010(3)
C23A 0.025(3) 0.027(4) 0.043(3) 0.000(3) -0.011(2) -0.006(2)
C24A 0.029(3) 0.024(3) 0.039(3) 0.007(3) -0.010(2) -0.009(2)
C25A 0.037(3) 0.026(4) 0.039(3) 0.003(3) -0.007(3) -0.018(3)
C26A 0.029(3) 0.025(3) 0.036(3) -0.002(3) -0.012(2) -0.011(2)
C27A 0.041(3) 0.019(3) 0.040(3) 0.004(3) -0.020(3) -0.011(3)
Br1 0.0639(5) 0.0335(4) 0.0550(4) -0.0017(4) -0.0091(3) -0.0257(4)
O1 0.035(2) 0.028(3) 0.077(3) 0.004(2) -0.027(2) -0.017(2)
O2 0.043(3) 0.047(4) 0.116(5) 0.022(3) -0.047(3) -0.027(3)
O3 0.030(2) 0.038(3) 0.063(3) -0.007(2) -0.012(2) -0.015(2)
O4 0.037(2) 0.026(3) 0.075(3) 0.001(3) -0.013(2) -0.013(2)
O5 0.035(2) 0.022(2) 0.053(2) 0.007(2) -0.0210(19) -0.0146(18)
O6 0.037(2) 0.033(3) 0.055(3) 0.000(2) -0.013(2) -0.012(2)
O7 0.071(4) 0.035(3) 0.103(4) 0.021(3) -0.042(3) -0.034(3)
O8 0.031(2) 0.039(3) 0.094(4) -0.016(3) -0.012(2) -0.018(2)
N1 0.028(3) 0.020(3) 0.061(4) -0.001(3) -0.012(2) -0.007(2)
N2 0.035(3) 0.033(3) 0.064(3) -0.010(3) -0.010(3) -0.017(3)
C22 0.030(3) 0.023(4) 0.045(3) -0.004(3) -0.004(3) -0.011(3)
C1 0.057(4) 0.028(4) 0.076(5) 0.003(4) -0.038(4) -0.021(3)
C6 0.037(3) 0.028(4) 0.051(4) 0.004(3) -0.019(3) -0.021(3)
C2 0.047(4) 0.027(4) 0.072(5) 0.005(3) -0.031(3) -0.021(3)
C3 0.067(5) 0.036(5) 0.077(5) -0.006(4) -0.033(4) -0.015(4)
C4 0.046(4) 0.023(4) 0.057(4) 0.001(3) -0.021(3) -0.018(3)
C7 0.036(3) 0.040(5) 0.072(5) -0.003(4) -0.011(3) -0.021(3)
C8 0.051(4) 0.033(4) 0.057(4) 0.006(3) -0.035(3) -0.018(3)
C13 0.038(3) 0.023(4) 0.064(4) 0.005(3) -0.010(3) -0.010(3)
C5 0.041(3) 0.027(4) 0.061(4) 0.003(3) -0.021(3) -0.016(3)
C12 0.040(3) 0.032(4) 0.052(4) 0.001(3) -0.007(3) -0.006(3)
C11 0.065(4) 0.022(4) 0.043(3) 0.004(3) -0.020(3) -0.023(3)
C10 0.067(5) 0.040(5) 0.039(3) 0.001(3) -0.015(3) -0.014(4)
C9 0.079(5) 0.041(5) 0.045(4) -0.007(4) -0.023(4) -0.019(4)
C14 0.032(3) 0.029(4) 0.050(3) 0.000(3) -0.019(3) -0.009(3)
C15 0.028(3) 0.021(3) 0.046(3) -0.001(3) -0.013(3) -0.004(2)
C20 0.023(3) 0.028(4) 0.046(3) -0.004(3) -0.010(2) -0.007(2)
C19 0.028(3) 0.022(4) 0.052(4) -0.005(3) -0.009(3) -0.002(2)
C18 0.026(3) 0.023(3) 0.047(3) -0.004(3) -0.006(3) -0.011(2)
C17 0.031(3) 0.032(4) 0.048(3) -0.008(3) -0.009(3) -0.013(3)
C16 0.031(3) 0.038(4) 0.041(3) -0.004(3) -0.012(3) -0.012(3)
C21 0.031(3) 0.033(4) 0.039(3) -0.002(3) -0.012(3) -0.014(3)
C23 0.033(3) 0.035(4) 0.044(3) -0.003(3) -0.011(3) -0.018(3)
C24 0.025(3) 0.034(4) 0.046(3) -0.013(3) -0.005(2) -0.009(3)
C25 0.032(3) 0.029(4) 0.052(4) -0.008(3) -0.006(3) -0.012(3)
C26 0.034(3) 0.024(4) 0.047(3) -0.001(3) -0.014(3) -0.016(3)
C27 0.030(3) 0.039(4) 0.043(3) -0.004(3) -0.015(3) -0.016(3)
Cl1 0.0622(11) 0.0518(12) 0.0663(11) -0.0165(10) 0.0009(9) -0.0246(10)
Cl2 0.0598(13) 0.0576(17) 0.219(4) -0.027(2) -0.0148(18) -0.0069(12)
Cl3 0.0823(16) 0.157(3) 0.0846(16) -0.0557(19) 0.0218(13) -0.0614(18)
C28 0.050(4) 0.047(5) 0.090(6) -0.022(4) 0.003(4) -0.028(4)

loop_
_atom_type_symbol
_atom_type_description
_atom_type_scat_dispersion_real
_atom_type_scat_dispersion_imag
_atom_type_scat_source
C C 0.0181 0.0091 'International Tables Vol C Tables 4.2.6.8 and 6.1.1.4'
H H 0.0000 0.0000 'International Tables Vol C Tables 4.2.6.8 and 6.1.1.4'
Br Br -0.6763 1.2805 'International Tables Vol C Tables 4.2.6.8 and 6.1.1.4'
Cl Cl 0.3639 0.7018 'International Tables Vol C Tables 4.2.6.8 and 6.1.1.4'
N N 0.0311 0.0180 'International Tables Vol C Tables 4.2.6.8 and 6.1.1.4'
O O 0.0492 0.0322 'International Tables Vol C Tables 4.2.6.8 and 6.1.1.4'

loop_
_geom_angle_atom_site_label_1
_geom_angle_atom_site_label_2
_geom_angle_atom_site_label_3
_geom_angle
C14A O1A C5A 117.8(5)
C21A O5A C6A 117.2(4)
O3A N1A O4A 124.7(6)
O3A N1A C18A 118.6(5)
O4A N1A C18A 116.7(6)
O7A N2A O8A 124.1(6)
O7A N2A C25A 118.5(5)
O8A N2A C25A 117.4(5)
C2A C4A H4A 106.9
C3A C4A H4A 106.9
C3A C4A C2A 115.4(7)
C5A C4A H4A 106.9
C5A C4A C2A 104.1(7)
C5A C4A C3A 116.0(6)
C4A C2A H2A 106.7
C4A C2A C1A 113.9(8)
C4A C2A C7A 106.1(6)
C1A C2A H2A 106.7
C1A C2A C7A 116.1(7)
C7A C2A H2A 106.7
C2A C1A H1AA 108.2
C2A C1A H1AB 108.2
H1AA C1A H1AB 107.4
C8A C1A C2A 116.2(6)
C8A C1A H1AA 108.2
C8A C1A H1AB 108.2
C4A C3A H3AA 109.5
C4A C3A H3AB 109.5
C4A C3A H3AC 109.5
H3AA C3A H3AB 109.5
H3AA C3A H3AC 109.5
H3AB C3A H3AC 109.5
C12A C13A H13A 119.3
C8A C13A H13A 119.3
C8A C13A C12A 121.5(10)
C13A C12A H12A 121.1
C11A C12A C13A 117.7(8)
C11A C12A H12A 121.1
C12A C11A Br1A 119.0(7)
C12A C11A C10A 122.8(8)
C10A C11A Br1A 118.2(7)
O1A C5A C4A 107.8(6)
O1A C5A H5A 112.7
O1A C5A C6A 105.5(6)
C4A C5A H5A 112.7
C4A C5A C6A 105.0(6)
C6A C5A H5A 112.7
C23A C22A C21A 117.8(5)
C27A C22A C21A 122.4(5)
C27A C22A C23A 119.8(5)
O5A C6A C5A 108.4(6)
O5A C6A H6A 112.5
O5A C6A C7A 105.8(5)
C5A C6A H6A 112.5
C5A C6A C7A 104.7(6)
C7A C6A H6A 112.5
C13A C8A C1A 120.2(10)
C13A C8A C9A 118.4(8)
C9A C8A C1A 121.4(8)
C2A C7A H7AA 110.7
C2A C7A H7AB 110.7
C6A C7A C2A 105.2(7)
C6A C7A H7AA 110.7
C6A C7A H7AB 110.7
H7AA C7A H7AB 108.8
C11A C10A H10A 120.6
C9A C10A C11A 118.7(9)
C9A C10A H10A 120.6
C8A C9A H9A 119.5
C10A C9A C8A 120.9(8)
C10A C9A H9A 119.5
O1A C14A C15A 113.4(5)
O2A C14A O1A 122.9(6)
O2A C14A C15A 123.7(6)
C20A C15A C14A 118.8(6)
C20A C15A C16A 119.1(6)
C16A C15A C14A 122.1(5)
C15A C20A H20A 119.8
C19A C20A C15A 120.4(6)
C19A C20A H20A 119.8
C20A C19A H19A 120.8
C18A C19A C20A 118.5(6)
C18A C19A H19A 120.8
C19A C18A N1A 119.1(5)
C19A C18A C17A 122.7(6)
C17A C18A N1A 118.1(6)
C18A C17A H17A 120.6
C16A C17A C18A 118.8(6)
C16A C17A H17A 120.6
C15A C16A H16A 119.8
C17A C16A C15A 120.5(6)
C17A C16A H16A 119.8
O5A C21A C22A 110.8(5)
O6A C21A O5A 124.4(6)
O6A C21A C22A 124.7(5)
C22A C23A H23A 119.8
C24A C23A C22A 120.3(5)
C24A C23A H23A 119.8
C23A C24A H24A 121.0
C23A C24A C25A 117.9(6)
C25A C24A H24A 121.0
C24A C25A N2A 118.9(5)
C24A C25A C26A 123.0(6)
C26A C25A N2A 118.1(5)
C25A C26A H26A 120.8
C27A C26A C25A 118.5(5)
C27A C26A H26A 120.8
C22A C27A H27A 119.8
C26A C27A C22A 120.4(5)
C26A C27A H27A 119.8
C14 O1 C5 117.8(5)
C21 O5 C6 117.2(5)
O3 N1 C18 117.6(5)
O4 N1 O3 123.2(5)
O4 N1 C18 119.2(5)
O7 N2 O8 123.3(5)
O7 N2 C25 118.3(5)
O8 N2 C25 118.3(5)
C23 C22 C21 118.2(5)
C27 C22 C21 121.6(5)
C27 C22 C23 120.1(6)
H1A C1 H1B 107.5
C2 C1 H1A 108.5
C2 C1 H1B 108.5
C8 C1 H1A 108.5
C8 C1 H1B 108.5
C8 C1 C2 115.0(5)
O5 C6 H6 112.7
O5 C6 C7 105.7(5)
O5 C6 C5 108.0(5)
C7 C6 H6 112.7
C5 C6 H6 112.7
C5 C6 C7 104.5(6)
C1 C2 H2 106.9
C1 C2 C4 115.5(7)
C1 C2 C7 114.9(7)
C4 C2 H2 106.9
C4 C2 C7 105.1(5)
C7 C2 H2 106.9
H3A C3 H3B 109.5
H3A C3 H3C 109.5
H3B C3 H3C 109.5
C4 C3 H3A 109.5
C4 C3 H3B 109.5
C4 C3 H3C 109.5
C2 C4 H4 107.6
C3 C4 C2 115.6(6)
C3 C4 H4 107.6
C3 C4 C5 115.3(6)
C5 C4 C2 102.7(6)
C5 C4 H4 107.6
C6 C7 C2 106.4(6)
C6 C7 H7A 110.5
C6 C7 H7B 110.5
C2 C7 H7A 110.5
C2 C7 H7B 110.5
H7A C7 H7B 108.6
C13 C8 C1 121.2(8)
C13 C8 C9 117.8(7)
C9 C8 C1 121.0(8)
C8 C13 H13 118.8
C8 C13 C12 122.5(7)
C12 C13 H13 118.8
O1 C5 C6 107.0(6)
O1 C5 C4 106.8(5)
O1 C5 H5 113.0
C6 C5 H5 113.0
C4 C5 C6 103.4(6)
C4 C5 H5 113.0
C13 C12 H12 121.4
C11 C12 C13 117.2(7)
C11 C12 H12 121.4
C12 C11 Br1 119.3(5)
C10 C11 Br1 118.5(6)
C10 C11 C12 122.3(7)
C11 C10 H10 120.1
C9 C10 C11 119.8(8)
C9 C10 H10 120.1
C8 C9 H9 119.8
C10 C9 C8 120.3(8)
C10 C9 H9 119.8
O1 C14 C15 113.2(5)
O2 C14 O1 123.1(6)
O2 C14 C15 123.7(6)
C20 C15 C14 118.9(5)
C20 C15 C16 119.4(6)
C16 C15 C14 121.8(5)
C15 C20 H20 119.4
C19 C20 C15 121.3(5)
C19 C20 H20 119.4
C20 C19 H19 121.1
C20 C19 C18 117.8(6)
C18 C19 H19 121.1
C19 C18 N1 118.5(5)
C17 C18 N1 118.5(5)
C17 C18 C19 123.0(6)
C18 C17 H17 120.8
C16 C17 C18 118.3(5)
C16 C17 H17 120.8
C15 C16 H16 119.9
C17 C16 C15 120.2(6)
C17 C16 H16 119.9
O5 C21 C22 110.6(5)
O6 C21 O5 124.3(6)
O6 C21 C22 125.1(5)
C22 C23 H23 120.2
C24 C23 C22 119.7(6)
C24 C23 H23 120.2
C23 C24 H24 120.5
C23 C24 C25 118.9(5)
C25 C24 H24 120.5
C24 C25 N2 119.5(5)
C24 C25 C26 122.2(6)
C26 C25 N2 118.3(6)
C25 C26 H26 120.7
C27 C26 C25 118.6(6)
C27 C26 H26 120.7
C22 C27 H27 119.8
C26 C27 C22 120.4(5)
C26 C27 H27 119.8
Cl1 C28 Cl2 110.0(5)
Cl1 C28 H28 108.1
Cl2 C28 H28 108.1
Cl3 C28 Cl1 111.6(4)
Cl3 C28 Cl2 110.7(5)
Cl3 C28 H28 108.1

loop_
_geom_bond_atom_site_label_1
_geom_bond_atom_site_label_2
_geom_bond_distance
Br1A C11A 1.916(8)
O1A C5A 1.469(8)
O1A C14A 1.345(8)
O2A C14A 1.218(9)
O3A N1A 1.208(8)
O4A N1A 1.229(7)
O5A C6A 1.450(7)
O5A C21A 1.350(7)
O6A C21A 1.198(7)
O7A N2A 1.205(7)
O8A N2A 1.213(7)
N1A C18A 1.475(8)
N2A C25A 1.480(8)
C4A H4A 1.0000
C4A C2A 1.540(12)
C4A C3A 1.523(13)
C4A C5A 1.508(10)
C2A H2A 1.0000
C2A C1A 1.544(10)
C2A C7A 1.578(13)
C1A H1AA 0.9900
C1A H1AB 0.9900
C1A C8A 1.522(11)
C3A H3AA 0.9800
C3A H3AB 0.9800
C3A H3AC 0.9800
C13A H13A 0.9500
C13A C12A 1.409(12)
C13A C8A 1.390(13)
C12A H12A 0.9500
C12A C11A 1.356(13)
C11A C10A 1.388(13)
C5A H5A 1.0000
C5A C6A 1.529(11)
C22A C21A 1.488(8)
C22A C23A 1.407(9)
C22A C27A 1.396(8)
C6A H6A 1.0000
C6A C7A 1.542(9)
C8A C9A 1.393(14)
C7A H7AA 0.9900
C7A H7AB 0.9900
C10A H10A 0.9500
C10A C9A 1.382(12)
C9A H9A 0.9500
C14A C15A 1.461(10)
C15A C20A 1.395(9)
C15A C16A 1.410(9)
C20A H20A 0.9500
C20A C19A 1.386(10)
C19A H19A 0.9500
C19A C18A 1.357(10)
C18A C17A 1.396(8)
C17A H17A 0.9500
C17A C16A 1.351(9)
C16A H16A 0.9500
C23A H23A 0.9500
C23A C24A 1.376(9)
C24A H24A 0.9500
C24A C25A 1.385(8)
C25A C26A 1.389(9)
C26A H26A 0.9500
C26A C27A 1.365(9)
C27A H27A 0.9500
Br1 C11 1.912(6)
O1 C5 1.448(8)
O1 C14 1.331(8)
O2 C14 1.198(7)
O3 N1 1.241(7)
O4 N1 1.214(7)
O5 C6 1.459(7)
O5 C21 1.364(7)
O6 C21 1.199(8)
O7 N2 1.218(8)
O8 N2 1.228(7)
N1 C18 1.459(8)
N2 C25 1.471(8)
C22 C21 1.495(9)
C22 C23 1.405(8)
C22 C27 1.381(9)
C1 H1A 0.9900
C1 H1B 0.9900
C1 C2 1.533(10)
C1 C8 1.506(10)
C6 H6 1.0000
C6 C7 1.528(9)
C6 C5 1.526(11)
C2 H2 1.0000
C2 C4 1.542(11)
C2 C7 1.552(11)
C3 H3A 0.9800
C3 H3B 0.9800
C3 H3C 0.9800
C3 C4 1.494(11)
C4 H4 1.0000
C4 C5 1.523(9)
C7 H7A 0.9900
C7 H7B 0.9900
C8 C13 1.385(11)
C8 C9 1.420(12)
C13 H13 0.9500
C13 C12 1.393(10)
C5 H5 1.0000
C12 H12 0.9500
C12 C11 1.382(11)
C11 C10 1.381(11)
C10 H10 0.9500
C10 C9 1.364(11)
C9 H9 0.9500
C14 C15 1.486(9)
C15 C20 1.385(9)
C15 C16 1.416(8)
C20 H20 0.9500
C20 C19 1.376(9)
C19 H19 0.9500
C19 C18 1.394(8)
C18 C17 1.380(9)
C17 H17 0.9500
C17 C16 1.378(9)
C16 H16 0.9500
C23 H23 0.9500
C23 C24 1.376(9)
C24 H24 0.9500
C24 C25 1.382(9)
C25 C26 1.383(8)
C26 H26 0.9500
C26 C27 1.380(9)
C27 H27 0.9500
Cl1 C28 1.751(8)
Cl2 C28 1.758(9)
Cl3 C28 1.712(9)
C28 H28 1.0000

loop_
_smtbx_masks_void_nr
_smtbx_masks_void_average_x
_smtbx_masks_void_average_y
_smtbx_masks_void_average_z
_smtbx_masks_void_volume
_smtbx_masks_void_count_electrons
1 0.054 -0.921 0.923 228.4 36.9
